data_8106444
loop_
_publ_author_name
'Li, Jingwei'
'Yang, Jianxiang'
'Tao, Qianqian'
'Yue, Chenxi'
'He, Jieli'

_publ_section_title
;
 Crystal structure of
 2-amino-4-(4-chloro-phenyl)-5-oxo-5,6,7,8-tetrahydro-4H-chromene-3-carbonitrile,
 C16H13ClN2O2
;
_journal_issue 1
_journal_name_full 'Zeitschrift f\"ur Kristallographie - New Crystal Structures'
_journal_page_first 93
_journal_page_last 94
_journal_paper_doi 10.1515/ncrs-2016-0167
_journal_volume 232
_journal_year 2017
_chemical_formula_moiety 'C16 H13 Cl N2 O2'
_chemical_formula_sum 'C16 H13 Cl N2 O2'
_chemical_formula_weight 300.73
_space_group_IT_number 15
_space_group_name_Hall '-C 2yc'
_space_group_name_H-M_alt 'C 1 2/c 1'
_symmetry_cell_setting monoclinic
_symmetry_space_group_name_Hall '-C 2yc'
_symmetry_space_group_name_H-M 'C 1 2/c 1'
_atom_sites_solution_hydrogens geom
_atom_sites_solution_primary direct
_atom_sites_solution_secondary difmap
_cell_angle_alpha 90.00
_cell_angle_beta 107.776(8)
_cell_angle_gamma 90.00
_cell_formula_units_Z 8
_cell_length_a 13.7576(10)
_cell_length_b 11.0534(5)
_cell_length_c 19.6232(14)
_cell_measurement_reflns_used 1732
_cell_measurement_temperature 293(2)
_cell_measurement_theta_max 27.4740
_cell_measurement_theta_min 3.1190
_cell_volume 2841.6(3)
_computing_cell_refinement 'Bruker FRAMBO'
_computing_data_collection 'Bruker FRAMBO'
_computing_data_reduction 'Bruker SAINT'
_computing_molecular_graphics 'Bruker SHELXTL'
_computing_publication_material 'Bruker SHELXTL'
_computing_structure_refinement 'SHELXL-97 (Sheldrick, 1997)'
_computing_structure_solution 'SHELXS-97 (Sheldrick, 1990)'
_diffrn_ambient_temperature 293(2)
_diffrn_measured_fraction_theta_full 0.999
_diffrn_measured_fraction_theta_max 0.999
_diffrn_measurement_device_type 'multiwire proportional'
_diffrn_measurement_method 'phi and omega scans'
_diffrn_radiation_monochromator graphite
_diffrn_radiation_source 'fine-focus sealed tube'
_diffrn_radiation_type MoK\a
_diffrn_radiation_wavelength 0.71073
_diffrn_reflns_av_R_equivalents 0.0217
_diffrn_reflns_av_sigmaI/netI 0.0345
_diffrn_reflns_limit_h_max 10
_diffrn_reflns_limit_h_min -16
_diffrn_reflns_limit_k_max 12
_diffrn_reflns_limit_k_min -13
_diffrn_reflns_limit_l_max 23
_diffrn_reflns_limit_l_min -18
_diffrn_reflns_number 5330
_diffrn_reflns_theta_full 25.00
_diffrn_reflns_theta_max 25.00
_diffrn_reflns_theta_min 2.41
_diffrn_standards_decay_% 0
_diffrn_standards_interval_count 0
_diffrn_standards_interval_time none
_diffrn_standards_number none
_exptl_absorpt_coefficient_mu 0.274
_exptl_absorpt_correction_T_max 1.00000
_exptl_absorpt_correction_T_min 0.85611
_exptl_absorpt_correction_type multi-scan
_exptl_absorpt_process_details crystalclear
_exptl_crystal_colour colorless
_exptl_crystal_density_diffrn 1.406
_exptl_crystal_density_method 'not measured'
_exptl_crystal_description block
_exptl_crystal_F_000 1248
_exptl_crystal_size_max 0.20
_exptl_crystal_size_mid 0.18
_exptl_crystal_size_min 0.17
_refine_diff_density_max 0.161
_refine_diff_density_min -0.300
_refine_diff_density_rms 0.039
_refine_ls_extinction_method none
_refine_ls_goodness_of_fit_ref 1.032
_refine_ls_hydrogen_treatment mixed
_refine_ls_matrix_type full
_refine_ls_number_parameters 190
_refine_ls_number_reflns 2511
_refine_ls_number_restraints 0
_refine_ls_restrained_S_all 1.032
_refine_ls_R_factor_all 0.0579
_refine_ls_R_factor_gt 0.0407
_refine_ls_shift/su_max 0.000
_refine_ls_shift/su_mean 0.000
_refine_ls_structure_factor_coef Fsqd
_refine_ls_weighting_details 'calc w=1/[\s^2^(Fo^2^)+(0.0492P)^2^+1.2327P] where P=(Fo^2^+2Fc^2^)/3'
_refine_ls_weighting_scheme calc
_refine_ls_wR_factor_gt 0.0977
_refine_ls_wR_factor_ref 0.1105
_reflns_number_gt 1941
_reflns_number_total 2511
_reflns_threshold_expression >2sigma(I)
_cod_data_source_file suppl_ncrs-2016-0167_suppl.cif
_cod_data_source_block a
_cod_original_sg_symbol_Hall '-C2yc '
_cod_original_sg_symbol_H-M C2/c
_cod_database_code 8106444

loop_
_symmetry_equiv_pos_as_xyz
'x, y, z'
'-x, y, -z+1/2'
'x+1/2, y+1/2, z'
'-x+1/2, y+1/2, -z+1/2'
'-x, -y, -z'
'x, -y, z-1/2'
'-x+1/2, -y+1/2, -z'
'x+1/2, -y+1/2, z-1/2'

loop_
_atom_site_label
_atom_site_type_symbol
_atom_site_fract_x
_atom_site_fract_y
_atom_site_fract_z
_atom_site_U_iso_or_equiv
_atom_site_adp_type
_atom_site_occupancy
_atom_site_symmetry_multiplicity
_atom_site_calc_flag
_atom_site_refinement_flags
_atom_site_disorder_assembly
_atom_site_disorder_group
C1 C 0.28216(15) 0.66644(17) 0.42734(10) 0.0353(5) Uani 1 1 d . . .
C2 C 0.26670(14) 0.54970(17) 0.44129(10) 0.0341(5) Uani 1 1 d . . .
C3 C 0.16177(14) 0.49367(16) 0.42592(10) 0.0330(4) Uani 1 1 d . . .
H3A H 0.1559 0.4612 0.4710 0.040 Uiso 1 1 calc R . .
C4 C 0.08243(15) 0.58999(16) 0.40064(10) 0.0340(5) Uani 1 1 d . . .
C5 C 0.10477(14) 0.70348(17) 0.38689(10) 0.0361(5) Uani 1 1 d . . .
C6 C 0.02990(16) 0.80176(18) 0.35968(13) 0.0477(6) Uani 1 1 d . . .
H6A H 0.0498 0.8488 0.3244 0.057 Uiso 1 1 calc R . .
H6B H 0.0294 0.8552 0.3988 0.057 Uiso 1 1 calc R . .
C7 C -0.07642(17) 0.7503(2) 0.32594(16) 0.0653(7) Uani 1 1 d . . .
H7A H -0.1262 0.8152 0.3174 0.078 Uiso 1 1 calc R . .
H7B H -0.0804 0.7139 0.2802 0.078 Uiso 1 1 calc R . .
C8 C -0.10140(17) 0.6567(2) 0.37372(16) 0.0649(7) Uani 1 1 d . . .
H8A H -0.1084 0.6964 0.4160 0.078 Uiso 1 1 calc R . .
H8B H -0.1666 0.6200 0.3487 0.078 Uiso 1 1 calc R . .
C9 C -0.02277(15) 0.55952(18) 0.39633(11) 0.0410(5) Uani 1 1 d . . .
C10 C 0.35145(16) 0.47355(18) 0.46979(11) 0.0400(5) Uani 1 1 d . . .
C11 C 0.14770(14) 0.38891(16) 0.37302(10) 0.0332(4) Uani 1 1 d . . .
C12 C 0.14638(16) 0.40728(18) 0.30310(11) 0.0442(5) Uani 1 1 d . . .
H12A H 0.1511 0.4856 0.2871 0.053 Uiso 1 1 calc R . .
C13 C 0.13825(17) 0.3116(2) 0.25652(12) 0.0506(6) Uani 1 1 d . . .
H13A H 0.1373 0.3251 0.2095 0.061 Uiso 1 1 calc R . .
C14 C 0.13163(15) 0.19626(19) 0.28069(12) 0.0453(5) Uani 1 1 d . . .
C15 C 0.13077(16) 0.17552(18) 0.34887(13) 0.0496(6) Uani 1 1 d . . .
H15A H 0.1246 0.0971 0.3643 0.059 Uiso 1 1 calc R . .
C16 C 0.13910(16) 0.27225(17) 0.39497(12) 0.0438(5) Uani 1 1 d . . .
H16A H 0.1389 0.2582 0.4417 0.053 Uiso 1 1 calc R . .
O1 O 0.20288(10) 0.74393(11) 0.39791(8) 0.0413(4) Uani 1 1 d . . .
O2 O -0.04413(11) 0.45905(13) 0.41319(9) 0.0545(4) Uani 1 1 d . . .
N1 N 0.37172(13) 0.72290(15) 0.43966(10) 0.0470(5) Uani 1 1 d . . .
H1A H 0.4277 0.6841 0.4585 0.056 Uiso 1 1 calc R . .
H1B H 0.3734 0.7981 0.4288 0.056 Uiso 1 1 calc R . .
N2 N 0.41796(15) 0.40820(17) 0.49222(12) 0.0597(6) Uani 1 1 d . . .
Cl1 Cl 0.12671(5) 0.07333(6) 0.22411(4) 0.0743(3) Uani 1 1 d . . .

loop_
_atom_site_aniso_label
_atom_site_aniso_U_11
_atom_site_aniso_U_22
_atom_site_aniso_U_33
_atom_site_aniso_U_23
_atom_site_aniso_U_13
_atom_site_aniso_U_12
C1 0.0333(11) 0.0337(11) 0.0378(11) -0.0007(9) 0.0092(9) -0.0043(10)
C2 0.0298(11) 0.0305(10) 0.0396(11) 0.0017(8) 0.0072(9) -0.0038(9)
C3 0.0323(10) 0.0297(10) 0.0371(10) 0.0025(8) 0.0109(9) -0.0050(9)
C4 0.0327(11) 0.0284(10) 0.0412(11) -0.0025(8) 0.0116(9) -0.0023(9)
C5 0.0313(11) 0.0340(11) 0.0429(11) -0.0017(9) 0.0112(9) -0.0017(9)
C6 0.0454(13) 0.0335(11) 0.0634(14) 0.0056(10) 0.0154(11) 0.0037(10)
C7 0.0375(13) 0.0502(14) 0.100(2) 0.0145(14) 0.0080(13) 0.0084(12)
C8 0.0369(13) 0.0502(14) 0.109(2) 0.0036(14) 0.0242(14) 0.0015(12)
C9 0.0355(12) 0.0375(12) 0.0508(13) -0.0060(10) 0.0143(10) -0.0051(10)
C10 0.0323(11) 0.0343(11) 0.0511(12) 0.0062(10) 0.0095(10) -0.0077(10)
C11 0.0231(9) 0.0295(10) 0.0451(12) 0.0014(8) 0.0077(8) -0.0024(8)
C12 0.0502(13) 0.0328(11) 0.0490(13) 0.0052(9) 0.0142(11) 0.0005(10)
C13 0.0546(14) 0.0502(13) 0.0463(13) -0.0021(11) 0.0142(11) 0.0054(12)
C14 0.0328(11) 0.0413(12) 0.0594(14) -0.0113(11) 0.0102(10) 0.0041(10)
C15 0.0486(13) 0.0273(11) 0.0742(16) -0.0007(11) 0.0207(12) -0.0043(10)
C16 0.0492(13) 0.0323(11) 0.0516(13) 0.0045(10) 0.0179(11) -0.0034(10)
O1 0.0345(8) 0.0292(7) 0.0579(9) 0.0074(6) 0.0106(7) -0.0032(6)
O2 0.0434(9) 0.0419(9) 0.0826(12) 0.0023(8) 0.0257(8) -0.0107(7)
N1 0.0344(10) 0.0364(10) 0.0642(12) 0.0060(9) 0.0062(9) -0.0095(8)
N2 0.0371(11) 0.0466(12) 0.0904(16) 0.0213(11) 0.0121(11) 0.0001(10)
Cl1 0.0780(5) 0.0553(4) 0.0884(5) -0.0299(3) 0.0234(4) 0.0057(3)

loop_
_atom_type_symbol
_atom_type_description
_atom_type_scat_dispersion_real
_atom_type_scat_dispersion_imag
_atom_type_scat_source
C C 0.0033 0.0016 'International Tables Vol C Tables 4.2.6.8 and 6.1.1.4'
H H 0.0000 0.0000 'International Tables Vol C Tables 4.2.6.8 and 6.1.1.4'
N N 0.0061 0.0033 'International Tables Vol C Tables 4.2.6.8 and 6.1.1.4'
O O 0.0106 0.0060 'International Tables Vol C Tables 4.2.6.8 and 6.1.1.4'
Cl Cl 0.1484 0.1585 'International Tables Vol C Tables 4.2.6.8 and 6.1.1.4'

loop_
_geom_angle_atom_site_label_1
_geom_angle_atom_site_label_2
_geom_angle_atom_site_label_3
_geom_angle
_geom_angle_site_symmetry_1
_geom_angle_site_symmetry_3
N1 C1 C2 127.15(19) . .
N1 C1 O1 110.88(16) . .
C2 C1 O1 121.97(17) . .
C1 C2 C10 119.31(17) . .
C1 C2 C3 123.40(17) . .
C10 C2 C3 117.27(16) . .
C4 C3 C2 109.24(15) . .
C4 C3 C11 112.69(15) . .
C2 C3 C11 111.15(15) . .
C4 C3 H3A 107.9 . .
C2 C3 H3A 107.9 . .
C11 C3 H3A 107.9 . .
C5 C4 C9 119.21(18) . .
C5 C4 C3 122.99(17) . .
C9 C4 C3 117.64(16) . .
C4 C5 O1 123.21(17) . .
C4 C5 C6 125.69(18) . .
O1 C5 C6 111.09(16) . .
C5 C6 C7 110.71(17) . .
C5 C6 H6A 109.5 . .
C7 C6 H6A 109.5 . .
C5 C6 H6B 109.5 . .
C7 C6 H6B 109.5 . .
H6A C6 H6B 108.1 . .
C8 C7 C6 111.0(2) . .
C8 C7 H7A 109.4 . .
C6 C7 H7A 109.4 . .
C8 C7 H7B 109.4 . .
C6 C7 H7B 109.4 . .
H7A C7 H7B 108.0 . .
C9 C8 C7 113.41(19) . .
C9 C8 H8A 108.9 . .
C7 C8 H8A 108.9 . .
C9 C8 H8B 108.9 . .
C7 C8 H8B 108.9 . .
H8A C8 H8B 107.7 . .
O2 C9 C4 120.65(19) . .
O2 C9 C8 121.52(19) . .
C4 C9 C8 117.77(18) . .
N2 C10 C2 177.5(2) . .
C16 C11 C12 118.19(18) . .
C16 C11 C3 120.19(17) . .
C12 C11 C3 121.60(16) . .
C13 C12 C11 121.27(19) . .
C13 C12 H12A 119.4 . .
C11 C12 H12A 119.4 . .
C14 C13 C12 118.9(2) . .
C14 C13 H13A 120.5 . .
C12 C13 H13A 120.5 . .
C15 C14 C13 121.1(2) . .
C15 C14 Cl1 118.98(17) . .
C13 C14 Cl1 119.86(18) . .
C14 C15 C16 119.3(2) . .
C14 C15 H15A 120.4 . .
C16 C15 H15A 120.4 . .
C11 C16 C15 121.2(2) . .
C11 C16 H16A 119.4 . .
C15 C16 H16A 119.4 . .
C1 O1 C5 118.73(14) . .
C1 N1 H1A 120.0 . .
C1 N1 H1B 120.0 . .
H1A N1 H1B 120.0 . .

loop_
_geom_bond_atom_site_label_1
_geom_bond_atom_site_label_2
_geom_bond_distance
_geom_bond_site_symmetry_2
C1 N1 1.336(2) .
C1 C2 1.349(3) .
C1 O1 1.368(2) .
C2 C10 1.408(3) .
C2 C3 1.514(3) .
C3 C4 1.497(3) .
C3 C11 1.528(3) .
C3 H3A 0.9800 .
C4 C5 1.339(3) .
C4 C9 1.463(3) .
C5 O1 1.375(2) .
C5 C6 1.480(3) .
C6 C7 1.520(3) .
C6 H6A 0.9700 .
C6 H6B 0.9700 .
C7 C8 1.505(3) .
C7 H7A 0.9700 .
C7 H7B 0.9700 .
C8 C9 1.493(3) .
C8 H8A 0.9700 .
C8 H8B 0.9700 .
C9 O2 1.220(2) .
C10 N2 1.143(3) .
C11 C16 1.376(3) .
C11 C12 1.382(3) .
C12 C13 1.379(3) .
C12 H12A 0.9300 .
C13 C14 1.373(3) .
C13 H13A 0.9300 .
C14 C15 1.361(3) .
C14 Cl1 1.743(2) .
C15 C16 1.383(3) .
C15 H15A 0.9300 .
C16 H16A 0.9300 .
N1 H1A 0.8600 .
N1 H1B 0.8600 .
